data_4329611
loop_
_publ_author_name
'Zhehui Weng'
'Shuao Wang'
'Jie Ling'
'Jessica M. Morrison'
'Peter C. Burns'

_publ_section_title
;
 (UO2)2[UO4(trz)2](OH)2: A U(VI) Coordination Intermediate between a
 Tetraoxido Core and a Uranyl Ion with Cation-Cation Interactions
;
_journal_name_full 'Inorganic Chemistry'
_journal_page_first 7185
_journal_page_last 7191
_journal_paper_doi 10.1021/ic300240s
_journal_volume 51
_journal_year 2012
_chemical_formula_moiety (UO2)2[UO4(trz)2](OH)2
_chemical_formula_sum 'C4 N6 O10 U3'
_chemical_formula_weight 1010.20
_chemical_name_common 'C4 N6 O10 U3 H4'
_chemical_name_systematic
; 
 ? 
;
_space_group_IT_number 64
_symmetry_cell_setting orthorhombic
_symmetry_space_group_name_Hall '-C 2ac 2'
_symmetry_space_group_name_H-M 'C m c a'
_atom_sites_solution_hydrogens none
_atom_sites_solution_primary direct
_atom_sites_solution_secondary difmap
_audit_creation_method SHELXL-97
_cell_angle_alpha 90.00
_cell_angle_beta 90.00
_cell_angle_gamma 90.00
_cell_formula_units_Z 4
_cell_length_a 13.872(3)
_cell_length_b 13.658(3)
_cell_length_c 7.5695(15)
_cell_measurement_reflns_used 7956
_cell_measurement_temperature 298(2)
_cell_measurement_theta_max 27.6
_cell_measurement_theta_min 2.94
_cell_volume 1434.1(5)
_computing_cell_refinement 'SMART SAINT'
_computing_data_collection SMART
_computing_data_reduction SAINT
_computing_molecular_graphics 'SHELXP-97 (Sheldrick, 1997)'
_computing_publication_material 'SHELCIF-97 (Sheldrick, 2000)'
_computing_structure_refinement 'SHELXL-97 (Sheldrick, 2008)'
_computing_structure_solution 'SHELXS-97 (Sheldrick, 2008)'
_diffrn_ambient_temperature 298(2)
_diffrn_detector_area_resol_mean 0
_diffrn_measured_fraction_theta_full 1.000
_diffrn_measured_fraction_theta_max 1.000
_diffrn_measurement_device_type 'Bruker APEX'
_diffrn_measurement_method '0.3 wide w/ exposures'
_diffrn_radiation_monochromator graphite
_diffrn_radiation_source 'fine-focus sealed tube'
_diffrn_radiation_type MoK\a
_diffrn_radiation_wavelength 0.71073
_diffrn_reflns_av_R_equivalents 0.0486
_diffrn_reflns_av_sigmaI/netI 0.0244
_diffrn_reflns_limit_h_max 18
_diffrn_reflns_limit_h_min -18
_diffrn_reflns_limit_k_max 17
_diffrn_reflns_limit_k_min -17
_diffrn_reflns_limit_l_max 9
_diffrn_reflns_limit_l_min -9
_diffrn_reflns_number 7956
_diffrn_reflns_theta_full 27.60
_diffrn_reflns_theta_max 27.60
_diffrn_reflns_theta_min 2.94
_exptl_absorpt_coefficient_mu 33.856
_exptl_absorpt_correction_T_max 0.087
_exptl_absorpt_correction_T_min 0.076
_exptl_absorpt_correction_type multi-scan
_exptl_absorpt_process_details SADABS
_exptl_crystal_colour yellow
_exptl_crystal_density_diffrn 4.660
_exptl_crystal_density_meas ?
_exptl_crystal_description block
_exptl_crystal_F_000 1688
_exptl_crystal_size_max 0.086
_exptl_crystal_size_mid 0.082
_exptl_crystal_size_min 0.072
_refine_diff_density_max 3.210
_refine_diff_density_min -1.491
_refine_diff_density_rms 0.254
_refine_ls_extinction_coef 0.000045(14)
_refine_ls_extinction_expression Fc^*^=kFc[1+0.001xFc^2^\l^3^/sin(2\q)]^-1/4^
_refine_ls_extinction_method SHELXL
_refine_ls_goodness_of_fit_ref 1.052
_refine_ls_hydrogen_treatment none
_refine_ls_matrix_type full
_refine_ls_number_parameters 62
_refine_ls_number_reflns 870
_refine_ls_number_restraints 0
_refine_ls_restrained_S_all 1.052
_refine_ls_R_factor_all 0.0273
_refine_ls_R_factor_gt 0.0178
_refine_ls_shift/su_max 0.001
_refine_ls_shift/su_mean 0.000
_refine_ls_structure_factor_coef Fsqd
_refine_ls_weighting_details 'calc w=1/[\s^2^(Fo^2^)+(0.0190P)^2^+20.0185P] where P=(Fo^2^+2Fc^2^)/3'
_refine_ls_weighting_scheme calc
_refine_ls_wR_factor_gt 0.0422
_refine_ls_wR_factor_ref 0.0453
_reflns_number_gt 678
_reflns_number_total 870
_reflns_threshold_expression >2sigma(I)
_cod_data_source_file ic300240s_si_002.cif
_cod_data_source_block cmca
_cod_depositor_comments
;
The following automatic conversions were performed:

'_exptl_crystal_density_meas' value 'n/a' was changed to '?' - the
value is perceived as not measured.

Automatic conversion script
Id: cif_fix_values 3008 2015-01-20 13:52:24Z robertas 
;
_cod_original_cell_volume 1434.2(5)
_cod_database_code 4329611

loop_
_symmetry_equiv_pos_as_xyz
'x, y, z'
'-x, -y+1/2, z+1/2'
'-x, y+1/2, -z+1/2'
'x, -y, -z'
'x+1/2, y+1/2, z'
'-x+1/2, -y+1, z+1/2'
'-x+1/2, y+1, -z+1/2'
'x+1/2, -y+1/2, -z'
'-x, -y, -z'
'x, y-1/2, -z-1/2'
'x, -y-1/2, z-1/2'
'-x, y, z'
'-x+1/2, -y+1/2, -z'
'x+1/2, y, -z-1/2'
'x+1/2, -y, z-1/2'
'-x+1/2, y+1/2, z'

loop_
_atom_site_label
_atom_site_type_symbol
_atom_site_fract_x
_atom_site_fract_y
_atom_site_fract_z
_atom_site_U_iso_or_equiv
_atom_site_adp_type
_atom_site_occupancy
_atom_site_symmetry_multiplicity
_atom_site_calc_flag
_atom_site_refinement_flags
U1 U 1.0000 0.72318(2) 0.74867(5) 0.00706(11) Uani 1 2 d S
U2 U 1.0000 0.5000 0.5000 0.00794(12) Uani 1 4 d S
O1 O 1.1278(3) 0.7245(3) 0.7490(9) 0.0149(10) Uani 1 1 d .
O2 O 1.0000 0.5406(4) 0.7338(9) 0.0092(13) Uani 1 2 d S
O3 O 1.0000 0.6524(5) 1.0385(8) 0.0093(15) Uani 1 2 d S
O5 O 1.0000 0.3500(5) 0.5455(8) 0.0116(16) Uani 1 2 d S
N1 N 0.8200(6) 0.5000 0.5000 0.0180(17) Uani 1 2 d S
N2 N 0.6694(4) 0.4504(4) 0.5183(11) 0.0182(13) Uani 1 1 d .
C1 C 0.7600(5) 0.4228(5) 0.5276(10) 0.0179(15) Uani 1 1 d .

loop_
_atom_site_aniso_label
_atom_site_aniso_U_11
_atom_site_aniso_U_22
_atom_site_aniso_U_33
_atom_site_aniso_U_23
_atom_site_aniso_U_13
_atom_site_aniso_U_12
U1 0.00954(17) 0.00566(17) 0.00597(17) -0.0004(2) 0.000 0.000
U2 0.0098(2) 0.0059(2) 0.0082(2) -0.0005(2) 0.000 0.000
O1 0.014(2) 0.011(2) 0.020(2) 0.002(4) -0.003(3) 0.0012(18)
O2 0.016(3) 0.005(3) 0.007(3) 0.001(3) 0.000 0.000
O3 0.015(3) 0.005(3) 0.009(4) 0.003(3) 0.000 0.000
O5 0.018(4) 0.006(3) 0.011(4) -0.003(3) 0.000 0.000
N1 0.014(4) 0.017(4) 0.023(4) -0.002(6) 0.000 0.000
N2 0.014(3) 0.017(3) 0.023(4) 0.002(4) 0.001(3) 0.000(2)
C1 0.017(4) 0.017(4) 0.019(3) -0.001(3) 0.001(3) -0.001(3)

loop_
_atom_type_symbol
_atom_type_description
_atom_type_scat_dispersion_real
_atom_type_scat_dispersion_imag
_atom_type_scat_source
C C 0.0033 0.0016 'International Tables Vol C Tables 4.2.6.8 and 6.1.1.4'
N N 0.0061 0.0033 'International Tables Vol C Tables 4.2.6.8 and 6.1.1.4'
O O 0.0106 0.0060 'International Tables Vol C Tables 4.2.6.8 and 6.1.1.4'
U U -9.6767 9.6646 'International Tables Vol C Tables 4.2.6.8 and 6.1.1.4'

loop_
_geom_angle_atom_site_label_1
_geom_angle_atom_site_label_2
_geom_angle_atom_site_label_3
_geom_angle
_geom_angle_site_symmetry_1
_geom_angle_site_symmetry_3
O1 U1 O1 178.8(3) . 12_755
O1 U1 O3 89.63(18) . 2_764
O1 U1 O3 89.63(18) 12_755 2_764
O1 U1 O5 89.53(18) . 10_567
O1 U1 O5 89.53(18) 12_755 10_567
O3 U1 O5 85.1(2) 2_764 10_567
O1 U1 O3 90.2(2) . .
O1 U1 O3 90.2(2) 12_755 .
O3 U1 O3 156.89(18) 2_764 .
O5 U1 O3 71.8(2) 10_567 .
O1 U1 O2 90.57(14) . .
O1 U1 O2 90.57(14) 12_755 .
O3 U1 O2 134.3(2) 2_764 .
O5 U1 O2 140.6(2) 10_567 .
O3 U1 O2 68.8(2) . .
O1 U1 O5 90.3(2) . 9_766
O1 U1 O5 90.3(2) 12_755 9_766
O3 U1 O5 71.1(2) 2_764 9_766
O5 U1 O5 156.14(18) 10_567 9_766
O3 U1 O5 132.0(2) . 9_766
O2 U1 O5 63.2(2) . 9_766
O1 U1 U2 90.52(17) . .
O1 U1 U2 90.52(17) 12_755 .
O3 U1 U2 105.20(15) 2_764 .
O5 U1 U2 169.73(16) 10_567 .
O3 U1 U2 97.91(15) . .
O2 U1 U2 29.12(16) . .
O5 U1 U2 34.13(16) 9_766 .
O1 U1 U1 90.0(2) . 2_764
O1 U1 U1 90.0(2) 12_755 2_764
O3 U1 U1 35.94(15) 2_764 2_764
O5 U1 U1 121.01(16) 10_567 2_764
O3 U1 U1 167.17(15) . 2_764
O2 U1 U1 98.37(16) . 2_764
O5 U1 U1 35.13(16) 9_766 2_764
U2 U1 U1 69.259(13) . 2_764
O1 U1 U1 89.8(2) . 2_765
O1 U1 U1 89.8(2) 12_755 2_765
O3 U1 U1 122.15(15) 2_764 2_765
O5 U1 U1 37.08(16) 10_567 2_765
O3 U1 U1 34.74(15) . 2_765
O2 U1 U1 103.53(16) . 2_765
O5 U1 U1 166.78(16) 9_766 2_765
U2 U1 U1 132.649(14) . 2_765
U1 U1 U1 158.092(19) 2_764 2_765
O2 U2 O2 180.0 . 9_766
O2 U2 O5 82.2(3) . 9_766
O2 U2 O5 97.8(3) 9_766 9_766
O2 U2 O5 97.8(3) . .
O2 U2 O5 82.2(3) 9_766 .
O5 U2 O5 180.0 9_766 .
O2 U2 N1 90.000(1) . 9_766
O2 U2 N1 90.000(1) 9_766 9_766
O5 U2 N1 90.000(1) 9_766 9_766
O5 U2 N1 90.000(1) . 9_766
O2 U2 N1 90.000(1) . .
O2 U2 N1 90.000(1) 9_766 .
O5 U2 N1 90.000(1) 9_766 .
O5 U2 N1 90.000(1) . .
N1 U2 N1 180.0 9_766 .
O2 U2 U1 40.91(18) . .
O2 U2 U1 139.09(18) 9_766 .
O5 U2 U1 41.24(18) 9_766 .
O5 U2 U1 138.76(18) . .
N1 U2 U1 90.0 9_766 .
N1 U2 U1 90.0 . .
O2 U2 U1 139.09(18) . 9_766
O2 U2 U1 40.91(18) 9_766 9_766
O5 U2 U1 138.76(18) 9_766 9_766
O5 U2 U1 41.24(18) . 9_766
N1 U2 U1 90.0 9_766 9_766
N1 U2 U1 90.0 . 9_766
U1 U2 U1 180.0 . 9_766
U2 O2 U1 110.0(3) . .
U1 O3 U1 109.3(2) 2_765 .
U2 O5 U1 147.6(3) . 10_557
U2 O5 U1 104.6(3) . 9_766
U1 O5 U1 107.8(3) 10_557 9_766
C1 N1 C1 104.5(8) . 4_566
C1 N1 U2 127.7(4) . .
C1 N1 U2 127.7(4) 4_566 .
C1 N2 N2 106.9(4) . 4_566
N2 C1 N1 110.8(6) . .

loop_
_geom_bond_atom_site_label_1
_geom_bond_atom_site_label_2
_geom_bond_distance
_geom_bond_site_symmetry_2
U1 O1 1.773(5) .
U1 O1 1.773(5) 12_755
U1 O3 2.328(6) 2_764
U1 O5 2.330(7) 10_567
U1 O3 2.398(6) .
U1 O2 2.496(6) .
U1 O5 2.441(6) 9_766
U1 U2 3.5826(6) .
U1 U1 3.8550(7) 2_764
U1 U1 3.8550(8) 2_765
U2 O2 1.855(7) .
U2 O2 1.855(7) 9_766
U2 O5 2.077(7) 9_766
U2 O5 2.078(7) .
U2 N1 2.497(8) 9_766
U2 N1 2.497(8) .
U2 U1 3.5827(6) 9_766
O3 U1 2.328(6) 2_765
O5 U1 2.330(7) 10_557
O5 U1 2.441(6) 9_766
N1 C1 1.359(8) .
N1 C1 1.359(8) 4_566
N2 C1 1.315(9) .
N2 N2 1.384(11) 4_566
